data_2022590
loop_
_publ_author_name
'Zhang, Qun-Zheng'
'Zhong, Zhen-Hua'
'Hao, Ding'
'Feng, Ming-Nan'
'Wang, Si-Chang'
'Han, Qi-Long'
'Bai, Yajun'
'Xu, Danni'
'Liao, Sha'
'Xiao, Chaoni'
'Zhang, Xun-Li'
'Zheng, Xiaohui'

_publ_section_title
;
 Synthesis, crystal structure and bioactivities of \a-asaronol
;
_journal_coeditor_code DV3013
_journal_issue 5
_journal_name_full 'Acta Crystallographica Section C Structural Chemistry'
_journal_paper_doi 10.1107/S2053229622003631
_journal_volume 78
_journal_year 2022
_chemical_formula_iupac 'C12 H16 O4'
_chemical_formula_moiety 'C12 H16 O4'
_chemical_formula_sum 'C12 H16 O4'
_chemical_formula_weight 224.25
_chemical_name_common
;
\a-Asaronol, (<i>E</i>)-3'-hydroxyasarone
;
_chemical_name_systematic
;
(<i>E</i>)-3-(2,4,5-Trimethoxyphenyl)prop-2-en-1-ol
;
_space_group_crystal_system orthorhombic
_space_group_IT_number 19
_space_group_name_Hall 'P 2ac 2ab'
_space_group_name_H-M_alt 'P 21 21 21'
_atom_sites_solution_hydrogens mixed
_atom_sites_solution_primary dual
_audit_creation_method
;
Olex2 1.5
(compiled 2021.12.09 svn.r5202d8cf for OlexSys, GUI svn.r6439)
;
_cell_angle_alpha 90
_cell_angle_beta 90
_cell_angle_gamma 90
_cell_formula_units_Z 4
_cell_length_a 4.99350(10)
_cell_length_b 7.1864(2)
_cell_length_c 33.3673(7)
_cell_measurement_reflns_used 9210
_cell_measurement_temperature 300.00
_cell_measurement_theta_max 72.27
_cell_measurement_theta_min 2.65
_cell_volume 1197.40(5)
_computing_cell_refinement
;
SAINT (Bruker, 2015)
;
_computing_data_collection
;
APEX2 (Bruker, 2015)
;
_computing_data_reduction
;
SAINT (Bruker, 2015)
;
_computing_molecular_graphics
;
OLEX2 (Dolomanov <i>et al.</i>,  2009)
;
_computing_publication_material
;
OLEX2 (Dolomanov <i>et al.</i>,  2009)
;
_computing_structure_refinement
;
SHELXL2019 (Sheldrick, 2015<i>b</i>)
;
_computing_structure_solution
;
SHELXT (Sheldrick, 2015<i>a</i>)
;
_diffrn_ambient_temperature 300.00
_diffrn_detector 'CCD area detector'
_diffrn_measured_fraction_theta_full 1.000
_diffrn_measured_fraction_theta_max 0.999
_diffrn_measurement_device 'three-circle diffractometer'
_diffrn_measurement_device_type 'Bruker APEXII CCD'
_diffrn_measurement_method 'phi and omega scans'
_diffrn_radiation_monochromator graphite
_diffrn_radiation_probe x-ray
_diffrn_radiation_type CuK\a
_diffrn_radiation_wavelength 1.54178
_diffrn_reflns_av_R_equivalents 0.0444
_diffrn_reflns_av_unetI/netI 0.0172
_diffrn_reflns_limit_h_max 6
_diffrn_reflns_limit_h_min -5
_diffrn_reflns_limit_k_max 8
_diffrn_reflns_limit_k_min -8
_diffrn_reflns_limit_l_max 41
_diffrn_reflns_limit_l_min -41
_diffrn_reflns_number 45491
_diffrn_reflns_theta_full 67.679
_diffrn_reflns_theta_max 72.418
_diffrn_reflns_theta_min 2.648
_diffrn_source 'sealed X-ray tube'
_diffrn_source_current 1.0
_diffrn_source_power 0.05
_diffrn_source_voltage 50.0
_diffrn_standards_number 0
_exptl_absorpt_coefficient_mu 0.770
_exptl_absorpt_correction_T_max 0.7536
_exptl_absorpt_correction_T_min 0.5191
_exptl_absorpt_correction_type none
_exptl_crystal_colour 'clear light colourless'
_exptl_crystal_density_diffrn 1.244
_exptl_crystal_description block
_exptl_crystal_F_000 480
_exptl_crystal_size_max 0.23
_exptl_crystal_size_mid 0.15
_exptl_crystal_size_min 0.13
_refine_diff_density_max 0.230
_refine_diff_density_min -0.145
_refine_ls_abs_structure_details
;
Flack x determined using 909 quotients [(I+)-(I-)]/[(I+)+(I-)]
(Parsons <i>et al.</i>,  2013)
;
_refine_ls_abs_structure_Flack 0.04(3)
_refine_ls_extinction_coef 0.0077(14)
_refine_ls_extinction_expression Fc^*^=kFc[1+0.001xFc^2^\l^3^/sin(2\q)]^-1/4^
_refine_ls_extinction_method
;
SHELXL2019 (Sheldrick, 2015<i>b</i>)
;
_refine_ls_goodness_of_fit_ref 1.040
_refine_ls_hydrogen_treatment mixed
_refine_ls_matrix_type full
_refine_ls_number_parameters 153
_refine_ls_number_reflns 2362
_refine_ls_number_restraints 0
_refine_ls_restrained_S_all 1.040
_refine_ls_R_factor_all 0.0367
_refine_ls_R_factor_gt 0.0363
_refine_ls_shift/su_max 0.000
_refine_ls_shift/su_mean 0.000
_refine_ls_structure_factor_coef Fsqd
_refine_ls_weighting_details 'w=1/[\s^2^(Fo^2^)+(0.0653P)^2^+0.1245P] where P=(Fo^2^+2Fc^2^)/3'
_refine_ls_weighting_scheme calc
_refine_ls_wR_factor_gt 0.1052
_refine_ls_wR_factor_ref 0.1057
_reflns_number_gt 2332
_reflns_number_total 2362
_reflns_threshold_expression 'I > 2\s(I)'
_cod_data_source_file dv3013sup1.cif
_cod_data_source_block I
_cod_database_code 2022590
_shelx_space_group_comment
;
The symmetry employed for this shelxl refinement is uniquely defined
by the following loop, which should always be used as a source of
symmetry information in preference to the above space-group names.
They are only intended as comments.
;
_shelx_estimated_absorpt_t_min 0.843
_shelx_estimated_absorpt_t_max 0.907

loop_
_space_group_symop_operation_xyz
'x, y, z'
'-x+1/2, -y, z+1/2'
'-x, y+1/2, -z+1/2'
'x+1/2, -y+1/2, -z'

loop_
_atom_site_type_symbol
_atom_site_label
_atom_site_fract_x
_atom_site_fract_y
_atom_site_fract_z
_atom_site_U_iso_or_equiv
_atom_site_adp_type
_atom_site_calc_flag
_atom_site_occupancy
_atom_site_disorder_assembly
_atom_site_disorder_group
O O1 0.4322(4) 0.2913(2) 0.30530(5) 0.0792(5) Uani d 1 . .
O O2 0.1014(3) 0.5605(2) 0.29059(4) 0.0618(4) Uani d 1 . .
O O3 0.3861(4) 0.8801(2) 0.41131(5) 0.0859(6) Uani d 1 . .
O O4 1.1084(3) 0.3294(2) 0.49694(5) 0.0693(4) Uani d 1 . .
C C1 0.4295(4) 0.4337(2) 0.33262(5) 0.0517(4) Uani d 1 . .
C C2 0.2508(4) 0.5786(2) 0.32452(5) 0.0484(4) Uani d 1 . .
C C3 0.2347(4) 0.7286(2) 0.35050(6) 0.0527(4) Uani d 1 . .
H H3 0.116158 0.825254 0.345167 0.063 Uiso calc 1 . .
C C4 0.3949(4) 0.7350(3) 0.38448(6) 0.0538(4) Uani d 1 . .
C C5 0.5741(4) 0.5931(3) 0.39316(5) 0.0499(4) Uani d 1 . .
C C6 0.5866(4) 0.4433(3) 0.36651(6) 0.0529(4) Uani d 1 . .
H H6 0.705237 0.346609 0.371846 0.063 Uiso calc 1 . .
C C7 0.6377(6) 0.1590(3) 0.30841(8) 0.0757(7) Uani d 1 . .
H H7A 0.622147 0.070754 0.286938 0.114 Uiso calc 1 . .
H H7B 0.623493 0.095419 0.333619 0.114 Uiso calc 1 . .
H H7C 0.808187 0.220340 0.306795 0.114 Uiso calc 1 . .
C C8 -0.0771(5) 0.7079(3) 0.28094(7) 0.0713(6) Uani d 1 . .
H H8A -0.165774 0.680737 0.256091 0.107 Uiso calc 1 . .
H H8B 0.021689 0.821845 0.278378 0.107 Uiso calc 1 . .
H H8C -0.207963 0.720614 0.301848 0.107 Uiso calc 1 . .
C C9 0.1827(7) 1.0141(4) 0.40817(8) 0.0843(8) Uani d 1 . .
H H9A 0.203584 1.081945 0.383585 0.126 Uiso calc 1 . .
H H9B 0.193954 1.098494 0.430410 0.126 Uiso calc 1 . .
H H9C 0.011359 0.953503 0.408376 0.126 Uiso calc 1 . .
C C10 0.7326(4) 0.6011(3) 0.43021(6) 0.0553(4) Uani d 1 . .
H H10 0.683718 0.691693 0.448720 0.066 Uiso calc 1 . .
C C11 0.9339(5) 0.4955(3) 0.44000(6) 0.0615(5) Uani d 1 . .
H H11 0.991306 0.407710 0.421409 0.074 Uiso calc 1 . .
C C12 1.0796(5) 0.5059(3) 0.47927(6) 0.0630(5) Uani d 1 . .
H H12A 1.255373 0.559841 0.474984 0.076 Uiso calc 1 . .
H H12B 0.981865 0.586666 0.497386 0.076 Uiso calc 1 . .
H H4 0.956(6) 0.284(4) 0.4987(9) 0.077(8) Uiso d 1 . .

loop_
_atom_site_aniso_label
_atom_site_aniso_U_11
_atom_site_aniso_U_22
_atom_site_aniso_U_33
_atom_site_aniso_U_12
_atom_site_aniso_U_13
_atom_site_aniso_U_23
O1 0.0884(11) 0.0659(9) 0.0833(10) 0.0314(9) -0.0279(9) -0.0287(8)
O2 0.0681(8) 0.0609(8) 0.0564(7) 0.0175(8) -0.0137(7) -0.0041(6)
O3 0.1055(13) 0.0671(9) 0.0851(11) 0.0267(10) -0.0252(10) -0.0308(8)
O4 0.0505(8) 0.0767(10) 0.0806(10) 0.0018(8) -0.0067(7) 0.0186(8)
C1 0.0554(10) 0.0457(9) 0.0539(9) 0.0084(8) -0.0033(8) -0.0058(7)
C2 0.0497(9) 0.0478(9) 0.0478(8) 0.0048(8) -0.0009(7) 0.0024(7)
C3 0.0568(10) 0.0415(8) 0.0596(9) 0.0094(8) 0.0003(8) 0.0014(7)
C4 0.0587(10) 0.0466(9) 0.0562(9) 0.0046(9) 0.0020(8) -0.0057(7)
C5 0.0485(9) 0.0520(9) 0.0491(8) -0.0009(9) 0.0019(7) -0.0003(7)
C6 0.0500(9) 0.0480(9) 0.0606(9) 0.0108(8) -0.0046(8) 0.0013(7)
C7 0.0832(16) 0.0594(12) 0.0845(15) 0.0235(12) -0.0010(13) -0.0157(11)
C8 0.0712(13) 0.0746(13) 0.0681(11) 0.0192(12) -0.0138(11) 0.0102(10)
C9 0.109(2) 0.0563(12) 0.0878(15) 0.0261(14) 0.0031(15) -0.0160(12)
C10 0.0551(10) 0.0551(10) 0.0558(9) 0.0030(9) -0.0007(8) -0.0042(8)
C11 0.0660(11) 0.0582(10) 0.0602(10) 0.0083(11) -0.0019(9) -0.0019(9)
C12 0.0553(10) 0.0653(11) 0.0682(11) -0.0023(10) -0.0104(10) 0.0048(10)

loop_
_atom_type_symbol
_atom_type_description
_atom_type_scat_dispersion_real
_atom_type_scat_dispersion_imag
_atom_type_scat_source
C C 0.0181 0.0091 'International Tables Vol C Tables 4.2.6.8 and 6.1.1.4'
H H 0.0000 0.0000 'International Tables Vol C Tables 4.2.6.8 and 6.1.1.4'
O O 0.0492 0.0322 'International Tables Vol C Tables 4.2.6.8 and 6.1.1.4'

loop_
_geom_angle_atom_site_label_1
_geom_angle_atom_site_label_2
_geom_angle_atom_site_label_3
_geom_angle_site_symmetry_1
_geom_angle_site_symmetry_3
_geom_angle
_geom_angle_publ_flag
C1 O1 C7 . . 117.65(17) y
C2 O2 C8 . . 117.44(16) y
C4 O3 C9 . . 119.67(19) y
C12 O4 H4 . . 107(2) ?
O1 C1 C2 . . 115.71(16) y
O1 C1 C6 . . 125.27(17) y
C6 C1 C2 . . 119.02(16) y
O2 C2 C1 . . 116.08(15) y
O2 C2 C3 . . 124.22(16) y
C3 C2 C1 . . 119.71(16) y
C2 C3 H3 . . 119.9 ?
C2 C3 C4 . . 120.21(17) y
C4 C3 H3 . . 119.9 ?
O3 C4 C3 . . 122.56(17) y
O3 C4 C5 . . 116.25(17) y
C5 C4 C3 . . 121.19(16) y
C4 C5 C6 . . 117.54(16) y
C4 C5 C10 . . 119.65(16) y
C6 C5 C10 . . 122.76(17) y
C1 C6 C5 . . 122.33(16) y
C1 C6 H6 . . 118.8 ?
C5 C6 H6 . . 118.8 ?
O1 C7 H7A . . 109.5 ?
O1 C7 H7B . . 109.5 ?
O1 C7 H7C . . 109.5 ?
H7A C7 H7B . . 109.5 ?
H7A C7 H7C . . 109.5 ?
H7B C7 H7C . . 109.5 ?
O2 C8 H8A . . 109.5 ?
O2 C8 H8B . . 109.5 ?
O2 C8 H8C . . 109.5 ?
H8A C8 H8B . . 109.5 ?
H8A C8 H8C . . 109.5 ?
H8B C8 H8C . . 109.5 ?
O3 C9 H9A . . 109.5 ?
O3 C9 H9B . . 109.5 ?
O3 C9 H9C . . 109.5 ?
H9A C9 H9B . . 109.5 ?
H9A C9 H9C . . 109.5 ?
H9B C9 H9C . . 109.5 ?
C5 C10 H10 . . 116.4 ?
C11 C10 C5 . . 127.21(19) y
C11 C10 H10 . . 116.4 ?
C10 C11 H11 . . 117.8 ?
C10 C11 C12 . . 124.4(2) y
C12 C11 H11 . . 117.8 ?
O4 C12 C11 . . 111.78(18) y
O4 C12 H12A . . 109.3 ?
O4 C12 H12B . . 109.3 ?
C11 C12 H12A . . 109.3 ?
C11 C12 H12B . . 109.3 ?
H12A C12 H12B . . 107.9 ?

loop_
_geom_bond_atom_site_label_1
_geom_bond_atom_site_label_2
_geom_bond_site_symmetry_2
_geom_bond_distance
_geom_bond_publ_flag
O1 C1 . 1.371(2) y
O1 C7 . 1.403(3) y
O2 C2 . 1.362(2) y
O2 C8 . 1.421(3) y
O3 C4 . 1.375(2) y
O3 C9 . 1.404(3) y
O4 C12 . 1.406(3) y
O4 H4 . 0.83(3) ?
C1 C2 . 1.398(2) y
C1 C6 . 1.378(3) y
C2 C3 . 1.386(3) y
C3 H3 . 0.9300 ?
C3 C4 . 1.388(3) y
C4 C5 . 1.387(3) y
C5 C6 . 1.398(3) y
C5 C10 . 1.469(3) y
C6 H6 . 0.9300 ?
C7 H7A . 0.9600 ?
C7 H7B . 0.9600 ?
C7 H7C . 0.9600 ?
C8 H8A . 0.9600 ?
C8 H8B . 0.9600 ?
C8 H8C . 0.9600 ?
C9 H9A . 0.9600 ?
C9 H9B . 0.9600 ?
C9 H9C . 0.9600 ?
C10 H10 . 0.9300 ?
C10 C11 . 1.301(3) y
C11 H11 . 0.9300 ?
C11 C12 . 1.501(3) y
C12 H12A . 0.9700 ?
C12 H12B . 0.9700 ?

loop_
_geom_hbond_atom_site_label_D
_geom_hbond_atom_site_label_H
_geom_hbond_atom_site_label_A
_geom_hbond_site_symmetry_A
_geom_hbond_distance_DH
_geom_hbond_distance_HA
_geom_hbond_distance_DA
_geom_hbond_angle_DHA
_geom_hbond_publ_flag
O4 H4 O4 4_456 0.83(3) 1.93 2.7527(14) 178.2 yes

loop_
_geom_torsion_atom_site_label_1
_geom_torsion_atom_site_label_2
_geom_torsion_atom_site_label_3
_geom_torsion_atom_site_label_4
_geom_torsion_site_symmetry_1
_geom_torsion_site_symmetry_2
_geom_torsion_site_symmetry_3
_geom_torsion_site_symmetry_4
_geom_torsion
_geom_torsion_publ_flag
O1 C1 C2 O2 . . . . 0.1(3) ?
O1 C1 C2 C3 . . . . -179.93(19) ?
O1 C1 C6 C5 . . . . 179.9(2) ?
O2 C2 C3 C4 . . . . 179.89(18) ?
O3 C4 C5 C6 . . . . 179.74(19) ?
O3 C4 C5 C10 . . . . 2.4(3) ?
C1 C2 C3 C4 . . . . -0.1(3) ?
C2 C1 C6 C5 . . . . -0.1(3) ?
C2 C3 C4 O3 . . . . -179.8(2) ?
C2 C3 C4 C5 . . . . 0.2(3) ?
C3 C4 C5 C6 . . . . -0.2(3) ?
C3 C4 C5 C10 . . . . -177.59(18) ?
C4 C5 C6 C1 . . . . 0.1(3) ?
C4 C5 C10 C11 . . . . -169.4(2) ?
C5 C10 C11 C12 . . . . -177.2(2) ?
C6 C1 C2 O2 . . . . -179.95(17) ?
C6 C1 C2 C3 . . . . 0.0(3) ?
C6 C5 C10 C11 . . . . 13.4(3) ?
C7 O1 C1 C2 . . . . 169.6(2) ?
C7 O1 C1 C6 . . . . -10.4(3) ?
C8 O2 C2 C1 . . . . -178.38(19) ?
C8 O2 C2 C3 . . . . 1.6(3) ?
C9 O3 C4 C3 . . . . 9.8(3) ?
C9 O3 C4 C5 . . . . -170.1(2) ?
C10 C5 C6 C1 . . . . 177.44(19) ?
C10 C11 C12 O4 . . . . 130.8(2) ?

_cod_database_fobs_code 2022590
